data_4107399
loop_
_publ_author_name
'Raivis Zalubovskis'
'Alexis Bouet'
'Ester Fjellander'
'Samuel Constant'
'David Linder'
'Andreas Fischer'
'J\'er\^ome Lacour'
'Timofei Privalov'
'Christina Moberg'

_publ_contact_author_address
;
KTH School of Chemical Science and Engineering,
Dept. of Chemistry
Organic Chemistry
100 44 Stockholm
Sweden
;
_publ_contact_author_email kimo@kth.se
_publ_contact_author_name 'Christina Moberg'
_publ_contact_author_phone '+46(0) 8 790-9036'
_publ_section_title
;
 Self-Adaptable Catalysts: Substrate-Dependent Ligand Configuration
;
_journal_name_full 'Journal of the American Chemical Society'
_journal_page_first 1845
_journal_page_last 1855
_journal_paper_doi 10.1021/ja074044k
_journal_volume 130
_journal_year 2008
_chemical_compound_source 'Local laboratory'
_chemical_formula_moiety 'C34 H30 N2 O3 Pd'
_chemical_formula_sum 'C34 H30 N2 O3 Pd'
_chemical_formula_weight 621.025
_chemical_name_systematic
;
 ?
;
_space_group_IT_number 19
_symmetry_cell_setting orthorhombic
_symmetry_space_group_name_Hall 'P 2ac 2ab'
_symmetry_space_group_name_H-M 'P 21 21 21'
_atom_sites_solution_primary direct
_atom_sites_solution_secondary difmap
_audit_update_record
;
2007-05-28 # Formatted by publCIF
;
_cell_angle_alpha 90.00
_cell_angle_beta 90.00
_cell_angle_gamma 90.00
_cell_formula_units_Z 4
_cell_length_a 8.3600(14)
_cell_length_b 12.466(5)
_cell_length_c 30.729(12)
_cell_measurement_reflns_used 25
_cell_measurement_temperature 299
_cell_measurement_theta_max 13.2
_cell_measurement_theta_min 5.1
_cell_volume 3202.4(19)
_computing_cell_refinement 'Dirax/lsq (Duisenberg & Schreurs, 1989-2000)'
_computing_data_collection KappaCCD
_computing_data_reduction 'Denzo and Scalepak (Otwinowski & Minor, 1997)'
_computing_structure_refinement 'SHELXL-97 (Sheldrick, 1997)'
_computing_structure_solution 'SHELXS-97 (Sheldrick, 1997)'
_diffrn_measured_fraction_theta_full 0.988
_diffrn_measured_fraction_theta_max 0.988
_diffrn_measurement_device 'Bruker-Nonius KappaCCD'
_diffrn_measurement_method '\f & \w'
_diffrn_radiation_source 'fine-focus sealed tube'
_diffrn_radiation_type ' MoK\a'
_diffrn_radiation_wavelength_id all
_diffrn_reflns_av_R_equivalents 0.1693
_diffrn_reflns_av_sigmaI/netI 0.1355
_diffrn_reflns_limit_h_max 98
_diffrn_reflns_limit_h_min -8
_diffrn_reflns_limit_k_max 13
_diffrn_reflns_limit_k_min -13
_diffrn_reflns_limit_l_max 32
_diffrn_reflns_limit_l_min -32
_diffrn_reflns_number 18692
_diffrn_reflns_theta_full 22.2
_diffrn_reflns_theta_max 22.2
_diffrn_reflns_theta_min 4.53
_exptl_absorpt_coefficient_mu 0.613
_exptl_absorpt_correction_type none
_exptl_crystal_colour 'pale yellow'
_exptl_crystal_density_diffrn 1.288
_exptl_crystal_description needle
_exptl_crystal_size_max 0.30
_exptl_crystal_size_mid 0.22
_exptl_crystal_size_min 0.07
_refine_diff_density_max 1.148
_refine_diff_density_min -1.026
_refine_diff_density_rms 0.141
_refine_ls_abs_structure_details 'Flack H D (1983), Acta Cryst. A39, 876-881'
_refine_ls_abs_structure_Flack 0.70(15)
_refine_ls_extinction_method none
_refine_ls_goodness_of_fit_ref 1.180
_refine_ls_hydrogen_treatment constr
_refine_ls_matrix_type full
_refine_ls_number_parameters 311
_refine_ls_number_reflns 3983
_refine_ls_number_restraints 0
_refine_ls_restrained_S_all 1.180
_refine_ls_R_factor_all 0.1761
_refine_ls_R_factor_gt 0.1225
_refine_ls_shift/su_max 0.001
_refine_ls_shift/su_mean <0.001
_refine_ls_structure_factor_coef Fsqd
_refine_ls_weighting_details 'calc w=1/[\s^2^(Fo^2^)+(0.0620P)^2^+50.0000P] where P=(Fo^2^+2Fc^2^)/3'
_refine_ls_weighting_scheme calc
_refine_ls_wR_factor_gt 0.2677
_refine_ls_wR_factor_ref 0.2966
_reflns_number_gt 2644
_reflns_number_total 3983
_reflns_threshold_expression I>2\s(I)
_cod_data_source_file ja074044k-file002.cif
_cod_data_source_block I
_cod_original_cell_volume 3202.(2)
_cod_database_code 4107399

loop_
_symmetry_equiv_pos_as_xyz
'x, y, z'
'-x+1/2, -y, z+1/2'
'x+1/2, -y+1/2, -z'
'-x, y+1/2, -z+1/2'

loop_
_atom_site_label
_atom_site_type_symbol
_atom_site_fract_x
_atom_site_fract_y
_atom_site_fract_z
_atom_site_U_iso_or_equiv
_atom_site_adp_type
_atom_site_occupancy
_atom_site_symmetry_multiplicity
_atom_site_calc_flag
_atom_site_refinement_flags
Pd1 Pd 0.4034(2) 0.52425(13) 0.14894(6) 0.0594(6) Uani 1 1 d .
C1 C 0.381(3) 0.8610(11) 0.0970(7) 0.058(6) Uani 1 1 d G
C2 C 0.445(4) 0.9624(15) 0.1199(7) 0.108(11) Uani 1 1 d G
C3 C 0.373(5) 1.0554(11) 0.0963(12) 0.136(16) Uani 1 1 d G
C4 C 0.309(6) 1.057(4) 0.0612(16) 0.153(19) Uiso 1 1 d .
C5 C 0.253(5) 0.970(4) 0.0400(10) 0.139(14) Uani 1 1 d .
C6 C 0.307(4) 0.865(2) 0.0579(9) 0.092(10) Uani 1 1 d .
C7 C 0.272(4) 0.765(3) 0.0357(9) 0.089(9) Uani 1 1 d .
C8 C 0.297(3) 0.761(3) -0.0112(9) 0.118(12) Uiso 1 1 d .
C9 C 0.268(3) 0.678(3) -0.0330(9) 0.131(13) Uiso 1 1 d R
C10 C 0.217(5) 0.584(3) -0.0122(13) 0.141(14) Uiso 1 1 d .
C11 C 0.190(4) 0.579(3) 0.0377(10) 0.103(10) Uiso 1 1 d .
C12 C 0.213(3) 0.675(2) 0.0601(10) 0.080(8) Uani 1 1 d .
C13 C 0.173(3) 0.6817(19) 0.1063(7) 0.062(7) Uani 1 1 d .
C14 C 0.438(4) 0.7566(18) 0.1176(9) 0.090(10) Uani 1 1 d .
C15 C 0.292(3) 0.7262(16) 0.1816(8) 0.076(8) Uani 1 1 d .
C16 C 0.161(3) 0.6519(19) 0.2001(9) 0.082(9) Uani 1 1 d .
C17 C 0.347(2) 0.5260(18) 0.2455(6) 0.056(5) Uani 1 1 d .
C18 C 0.120(3) 0.4600(17) 0.2090(7) 0.066(6) Uiso 1 1 d .
C19 C 0.168(3) 0.3456(17) 0.2221(8) 0.052(6) Uani 1 1 d .
C20 C 0.168(3) 0.259(3) 0.1930(10) 0.097(10) Uani 1 1 d .
C21 C 0.201(4) 0.1523(19) 0.2057(11) 0.084(9) Uani 1 1 d .
C22 C 0.245(3) 0.136(2) 0.2477(10) 0.073(7) Uani 1 1 d .
C23 C 0.248(3) 0.2193(19) 0.2761(9) 0.069(7) Uiso 1 1 d .
C24 C 0.210(3) 0.3245(16) 0.2664(7) 0.064(7) Uani 1 1 d .
C25 C 0.201(3) 0.413(2) 0.2980(8) 0.068(7) Uani 1 1 d .
C26 C 0.129(3) 0.396(2) 0.3400(7) 0.074(8) Uani 1 1 d .
C27 C 0.111(5) 0.485(3) 0.3677(8) 0.122(12) Uani 1 1 d .
C28 C 0.165(5) 0.585(3) 0.3606(9) 0.111(13) Uani 1 1 d .
C29 C 0.243(4) 0.596(2) 0.3185(9) 0.084(9) Uani 1 1 d .
C30 C 0.262(2) 0.5160(16) 0.2868(6) 0.046(5) Uani 1 1 d .
C31 C 0.661(4) 0.398(2) 0.1696(10) 0.080(9) Uani 1 1 d .
C32 C 0.521(3) 0.3824(18) 0.1414(11) 0.088(10) Uani 1 1 d .
C33 C 0.566(3) 0.454(2) 0.1061(8) 0.073(7) Uiso 1 1 d .
C34 C 0.722(3) 0.505(2) 0.1182(9) 0.071(7) Uiso 1 1 d .
N1 N 0.336(3) 0.6872(14) 0.1354(5) 0.062(6) Uani 1 1 d .
N2 N 0.2468(18) 0.5390(13) 0.2056(5) 0.050(4) Uani 1 1 d .
O1 O 0.759(2) 0.4752(17) 0.1617(7) 0.099(6) Uani 1 1 d .
O2 O 0.686(3) 0.3594(17) 0.2087(8) 0.127(9) Uani 1 1 d .
O3 O 0.798(3) 0.577(2) 0.1005(8) 0.135(9) Uani 1 1 d .
H2 H 0.5146 0.9652 0.1435 0.130 Uiso 1 1 calc R
H3 H 0.3794 1.1211 0.1106 0.163 Uiso 1 1 calc R
H4 H 0.2963 1.1231 0.0478 0.184 Uiso 1 1 calc R
H5 H 0.1862 0.9751 0.0159 0.167 Uiso 1 1 calc R
H8 H 0.3344 0.8222 -0.0255 0.142 Uiso 1 1 calc R
H9 H 0.2809 0.6782 -0.0631 0.157 Uiso 1 1 calc R
H10 H 0.1996 0.5228 -0.0288 0.169 Uiso 1 1 calc R
H11 H 0.1603 0.5155 0.0517 0.124 Uiso 1 1 calc R
H13A H 0.0696 0.6828 0.1176 0.074 Uiso 1 1 calc R
H13B H 0.1108 0.7450 0.1119 0.074 Uiso 1 1 d R
H14A H 0.5469 0.7409 0.1178 0.108 Uiso 1 1 calc R
H14B H 0.4844 0.7217 0.0928 0.108 Uiso 1 1 d R
H15A H 0.3370 0.7847 0.1959 0.092 Uiso 1 1 calc R
H15B H 0.2528 0.7985 0.1799 0.092 Uiso 1 1 d R
H16A H 0.0553 0.6693 0.2066 0.098 Uiso 1 1 calc R
H16B H 0.1272 0.6735 0.2287 0.098 Uiso 1 1 d R
H17A H 0.4581 0.5243 0.2441 0.067 Uiso 1 1 calc R
H17B H 0.4111 0.5895 0.2482 0.067 Uiso 1 1 d R
H18A H 0.0140 0.4780 0.2035 0.079 Uiso 1 1 calc R
H18B H 0.0762 0.4522 0.1803 0.079 Uiso 1 1 d R
H20 H 0.1461 0.2723 0.1639 0.116 Uiso 1 1 calc R
H21 H 0.1919 0.0956 0.1861 0.101 Uiso 1 1 calc R
H22 H 0.2734 0.0676 0.2571 0.087 Uiso 1 1 calc R
H23 H 0.2780 0.2043 0.3045 0.083 Uiso 1 1 calc R
H26 H 0.0951 0.3279 0.3485 0.089 Uiso 1 1 calc R
H27 H 0.0571 0.4732 0.3937 0.146 Uiso 1 1 calc R
H28 H 0.1530 0.6415 0.3803 0.133 Uiso 1 1 calc R
H29 H 0.2862 0.6625 0.3119 0.101 Uiso 1 1 calc R
H32 H 0.4305 0.3398 0.1451 0.106 Uiso 1 1 calc R
H33 H 0.5092 0.4650 0.0805 0.088 Uiso 1 1 calc R

loop_
_atom_site_aniso_label
_atom_site_aniso_U_11
_atom_site_aniso_U_22
_atom_site_aniso_U_33
_atom_site_aniso_U_23
_atom_site_aniso_U_13
_atom_site_aniso_U_12
Pd1 0.0638(10) 0.0423(8) 0.0719(11) 0.0068(9) -0.0015(12) 0.0057(10)
C1 0.050(16) 0.042(12) 0.082(17) 0.018(11) 0.013(15) 0.002(12)
C2 0.20(4) 0.045(15) 0.083(18) 0.012(14) 0.01(2) 0.00(2)
C3 0.18(4) 0.028(14) 0.20(4) -0.022(18) 0.06(4) -0.005(19)
C5 0.17(3) 0.18(3) 0.07(2) 0.06(2) -0.03(2) -0.03(3)
C6 0.15(3) 0.064(17) 0.065(18) 0.042(15) 0.018(19) 0.041(18)
C7 0.09(2) 0.11(2) 0.065(19) 0.001(17) 0.012(17) -0.012(19)
C12 0.066(19) 0.073(18) 0.10(2) -0.036(16) -0.013(17) 0.000(14)
C13 0.066(17) 0.087(18) 0.031(13) 0.001(11) 0.004(12) 0.020(13)
C14 0.12(3) 0.052(15) 0.10(2) 0.000(14) -0.02(2) -0.014(17)
C15 0.12(2) 0.026(11) 0.078(18) 0.003(11) 0.039(17) -0.003(14)
C16 0.08(2) 0.062(16) 0.11(2) 0.018(15) 0.012(17) 0.045(14)
C17 0.043(13) 0.058(12) 0.066(14) 0.010(12) -0.012(11) -0.010(12)
C19 0.041(14) 0.034(12) 0.082(18) -0.006(12) 0.008(12) -0.014(10)
C20 0.07(2) 0.14(3) 0.08(2) 0.03(2) 0.005(17) -0.033(19)
C21 0.09(2) 0.041(14) 0.12(3) -0.011(16) 0.01(2) -0.011(14)
C22 0.051(17) 0.067(17) 0.10(2) 0.016(15) 0.002(16) 0.011(13)
C24 0.11(2) 0.043(13) 0.036(13) 0.003(10) -0.001(14) 0.013(13)
C25 0.060(17) 0.082(18) 0.062(17) 0.000(14) -0.004(14) -0.013(14)
C26 0.08(2) 0.082(16) 0.057(17) 0.016(12) 0.025(15) -0.015(15)
C27 0.19(4) 0.12(3) 0.055(16) -0.016(18) 0.02(2) 0.06(3)
C28 0.19(4) 0.09(2) 0.05(2) 0.001(16) -0.02(2) 0.03(2)
C29 0.10(2) 0.063(17) 0.09(2) 0.028(16) -0.020(19) -0.004(16)
C30 0.056(13) 0.033(11) 0.049(12) 0.001(10) -0.009(11) -0.005(12)
C31 0.09(2) 0.064(17) 0.09(2) -0.017(16) -0.007(19) 0.043(17)
C32 0.065(17) 0.046(13) 0.15(3) -0.052(18) -0.01(2) 0.028(12)
N1 0.092(16) 0.051(11) 0.044(12) 0.013(8) 0.004(10) -0.019(10)
N2 0.029(9) 0.045(10) 0.077(12) 0.013(9) -0.001(9) 0.000(9)
O1 0.072(12) 0.071(11) 0.15(2) -0.011(13) 0.033(12) 0.005(11)
O2 0.19(3) 0.087(14) 0.108(18) 0.005(13) -0.022(18) 0.002(15)
O3 0.117(19) 0.127(19) 0.16(2) 0.028(16) 0.006(16) -0.019(16)

loop_
_atom_type_symbol
_atom_type_description
_atom_type_scat_dispersion_real
_atom_type_scat_dispersion_imag
_atom_type_scat_source
C C 0.0033 0.0016 'International Tables Vol C Tables 4.2.6.8 and 6.1.1.4'
H H 0.0000 0.0000 'International Tables Vol C Tables 4.2.6.8 and 6.1.1.4'
N N 0.0061 0.0033 'International Tables Vol C Tables 4.2.6.8 and 6.1.1.4'
O O 0.0106 0.0060 'International Tables Vol C Tables 4.2.6.8 and 6.1.1.4'
Pd Pd -0.9988 1.0072 'International Tables Vol C Tables 4.2.6.8 and 6.1.1.4'

loop_
_diffrn_radiation_wavelength
0.71073

loop_
_geom_angle_atom_site_label_1
_geom_angle_atom_site_label_2
_geom_angle_atom_site_label_3
_geom_angle
C32 Pd1 C33 41.2(10)
C32 Pd1 N1 157.7(11)
C33 Pd1 N1 116.5(8)
C32 Pd1 N2 116.9(10)
C33 Pd1 N2 158.1(8)
N1 Pd1 N2 85.4(6)
C6 C1 C14 122.7(18)
C6 C1 C2 122.4(18)
C14 C1 C2 113.9(19)
C3 C2 C1 106.1
C4 C3 C2 129(3)
C3 C4 C5 125(4)
C4 C5 C6 115(3)
C1 C6 C7 119(2)
C1 C6 C5 120(3)
C7 C6 C5 121(3)
C6 C7 C12 120(2)
C6 C7 C8 118(3)
C12 C7 C8 122(3)
C9 C8 C7 121.7(19)
C8 C9 C10 120(2)
C9 C10 C11 122(3)
C12 C11 C10 115(3)
C11 C12 C7 118(3)
C11 C12 C13 120(3)
C7 C12 C13 122(2)
C12 C13 N1 110(2)
N1 C14 C1 122(3)
C16 C15 N1 109(2)
C15 C16 N2 104.4(19)
C30 C17 N2 116.7(16)
N2 C18 C19 117(2)
C20 C19 C24 118(2)
C20 C19 C18 123(2)
C24 C19 C18 119.0(19)
C19 C20 C21 123(3)
C22 C21 C20 117(3)
C23 C22 C21 120(2)
C22 C23 C24 126(2)
C23 C24 C19 116(2)
C23 C24 C25 126(2)
C19 C24 C25 118.5(19)
C30 C25 C26 120(2)
C30 C25 C24 120(2)
C26 C25 C24 120(2)
C27 C26 C25 118(3)
C28 C27 C26 127(3)
C27 C28 C29 112(3)
C30 C29 C28 127(3)
C29 C30 C25 116(2)
C29 C30 C17 127(2)
C25 C30 C17 117.5(19)
O1 C31 O2 110(3)
O1 C31 C32 120(3)
O2 C31 C32 128(3)
C33 C32 C31 99(2)
C33 C32 Pd1 71.4(13)
C31 C32 Pd1 101.5(14)
C32 C33 C34 108(2)
C32 C33 Pd1 67.4(12)
C34 C33 Pd1 103.1(15)
O3 C34 O1 120(3)
O3 C34 C33 131(3)
O1 C34 C33 108(2)
C14 N1 C15 109.0(19)
C14 N1 C13 109.9(18)
C15 N1 C13 108.3(18)
C14 N1 Pd1 121.8(18)
C15 N1 Pd1 100.4(11)
C13 N1 Pd1 106.5(12)
C18 N2 C17 106.0(16)
C18 N2 C16 106.2(17)
C17 N2 C16 115.9(18)
C18 N2 Pd1 116.0(13)
C17 N2 Pd1 108.0(11)
C16 N2 Pd1 105.2(13)
C31 O1 C34 104(2)
C3 C2 H2 127.0
C1 C2 H2 127.0
C4 C3 H3 115.7
C2 C3 H3 115.7
C3 C4 H4 117.4
C5 C4 H4 117.4
C4 C5 H5 122.4
C6 C5 H5 122.4
C9 C8 H8 119.2
C7 C8 H8 119.2
C8 C9 H9 119.8
C10 C9 H9 119.8
C9 C10 H10 118.9
C11 C10 H10 118.9
C12 C11 H11 122.3
C10 C11 H11 122.3
C12 C13 H13A 125.0
N1 C13 H13A 125.0
C12 C13 H13B 110.1
N1 C13 H13B 108.7
H13A C13 H13B 54.6
N1 C14 H14A 119.1
C1 C14 H14A 119.1
N1 C14 H14B 106.8
C1 C14 H14B 100.5
H14A C14 H14B 61.1
C16 C15 H15A 125.7
N1 C15 H15A 125.7
C16 C15 H15B 109.8
N1 C15 H15B 109.1
H15A C15 H15B 55.1
C15 C16 H16A 127.8
N2 C16 H16A 127.8
C15 C16 H16B 112.1
N2 C16 H16B 106.5
H16A C16 H16B 57.3
C30 C17 H17A 121.7
N2 C17 H17A 121.7
C30 C17 H17B 105.5
N2 C17 H17B 107.1
H17A C17 H17B 57.7
N2 C18 H18A 121.3
C19 C18 H18A 121.3
N2 C18 H18B 106.4
C19 C18 H18B 104.2
H18A C18 H18B 59.5
C19 C20 H20 118.3
C21 C20 H20 118.3
C22 C21 H21 121.5
C20 C21 H21 121.5
C23 C22 H22 120.0
C21 C22 H22 120.0
C22 C23 H23 117.1
C24 C23 H23 117.1
C27 C26 H26 121.0
C25 C26 H26 121.0
C28 C27 H27 116.5
C26 C27 H27 116.5
C27 C28 H28 124.0
C29 C28 H28 124.0
C30 C29 H29 116.3
C28 C29 H29 116.3
C33 C32 H32 130.7
C31 C32 H32 130.7
Pd1 C32 H32 95.3
C32 C33 H33 126.1
C34 C33 H33 126.1
Pd1 C33 H33 97.7

loop_
_geom_bond_atom_site_label_1
_geom_bond_atom_site_label_2
_geom_bond_distance
Pd1 C32 2.035(19)
Pd1 C33 2.09(2)
Pd1 N1 2.148(18)
Pd1 N2 2.186(16)
C1 C6 1.36(3)
C1 C14 1.52(3)
C1 C2 1.5410
C2 C3 1.4931
C3 C4 1.20(5)
C4 C5 1.35(5)
C5 C6 1.49(4)
C6 C7 1.44(4)
C7 C12 1.44(4)
C7 C8 1.46(3)
C8 C9 1.2638
C9 C10 1.40(4)
C10 C11 1.55(4)
C11 C12 1.40(4)
C12 C13 1.46(3)
C13 N1 1.63(3)
C14 N1 1.33(3)
C15 C16 1.54(3)
C15 N1 1.55(3)
C16 N2 1.59(3)
C17 C30 1.46(3)
C17 N2 1.49(2)
C18 N2 1.45(3)
C18 C19 1.53(3)
C19 C20 1.40(4)
C19 C24 1.43(3)
C20 C21 1.41(4)
C21 C22 1.36(4)
C22 C23 1.35(3)
C23 C24 1.38(3)
C24 C25 1.47(3)
C25 C30 1.43(3)
C25 C26 1.44(3)
C26 C27 1.41(3)
C27 C28 1.35(4)
C28 C29 1.46(4)
C29 C30 1.40(3)
C31 O1 1.28(3)
C31 O2 1.31(3)
C31 C32 1.47(4)
C32 C33 1.45(4)
C33 C34 1.50(3)
C34 O3 1.22(3)
C34 O1 1.42(3)
C2 H2 0.9300
C3 H3 0.9300
C4 H4 0.9300
C5 H5 0.9300
C8 H8 0.9300
C9 H9 0.9300
C10 H10 0.9300
C11 H11 0.9300
C13 H13A 0.9300
C13 H13B 0.9601
C14 H14A 0.9300
C14 H14B 0.9600
C15 H15A 0.9300
C15 H15B 0.9601
C16 H16A 0.9300
C16 H16B 0.9598
C17 H17A 0.9300
C17 H17B 0.9600
C18 H18A 0.9300
C18 H18B 0.9603
C20 H20 0.9300
C21 H21 0.9300
C22 H22 0.9300
C23 H23 0.9300
C26 H26 0.9300
C27 H27 0.9300
C28 H28 0.9300
C29 H29 0.9300
C32 H32 0.9300
C33 H33 0.9300
